data_7024695
loop_
_publ_author_name
'Grunova, Ekaterina'
'Kirillov, Evgueni'
'Roisnel, Thierry'
'Carpentier, Jean-Fran\,cois'

_publ_section_title
;
 Group 3 metal complexes supported by tridentate pyridine- and
 thiophene-linked bis(naphtholate) ligands: synthesis, structure, and use
 in stereoselective ring-opening polymerization of racemic lactide and
 beta-butyrolactone.
;
_journal_issue 29
_journal_name_full 'Dalton transactions (Cambridge, England : 2003)'
_journal_page_first 6739
_journal_page_last 6752
_journal_paper_doi 10.1039/b920283h
_journal_volume 39
_journal_year 2010
_chemical_compound_source 'synthesis as described'
_chemical_formula_moiety 'C45 H65 N2 O3 Sc Si4, 2.5(C6 H6)''
_chemical_formula_sum 'C60 H80 N2 O3 Sc Si4'
_chemical_formula_weight 1034.58
_chemical_name_systematic
;
?
;
_space_group_IT_number 14
_symmetry_cell_setting monoclinic
_symmetry_Int_Tables_number 14
_symmetry_space_group_name_Hall '-P 2yn'
_symmetry_space_group_name_H-M 'P 1 21/n 1'
_atom_sites_solution_hydrogens geom
_atom_sites_solution_primary direct
_atom_sites_solution_secondary difmap
_audit_conform_dict_location ftp://ftp.iucr.org/pub/cif_core.dic
_audit_conform_dict_name cif_core.dic
_audit_conform_dict_version 2.4
_audit_creation_date 2009-02-04T16:56:05-00:00
_audit_creation_method 'WinGX routine CIF_UPDATE'
_cell_angle_alpha 90
_cell_angle_beta 94.018(3)
_cell_angle_gamma 90
_cell_formula_units_Z 4
_cell_length_a 11.2092(6)
_cell_length_b 23.4248(12)
_cell_length_c 22.6197(11)
_cell_measurement_reflns_used 7551
_cell_measurement_temperature 100(2)
_cell_measurement_theta_max 27.34
_cell_measurement_theta_min 2.26
_cell_measurement_wavelength 0.71073
_cell_volume 5924.7(5)
_computing_cell_refinement 'Bruker SMART, 2006'
_computing_data_collection 'Bruker SMART, 2006'
_computing_data_reduction 'Bruker SAINT, 2006'
_computing_molecular_graphics 'Ortep-3 for Windows (Farrugia, 1997)'
_computing_publication_material 'WinGX publication routines (Farrugia, 1999)'
_computing_structure_refinement 'SHELXL-97 (Sheldrick, 1997)'
_computing_structure_solution 'SIR97 (Altomare et al., 1999)'
_diffrn_ambient_temperature 100(2)
_diffrn_detector 'CCD plate'
_diffrn_measured_fraction_theta_full 0.991
_diffrn_measured_fraction_theta_max 0.991
_diffrn_measurement_device_type 'APEXII, Bruker-AXS'
_diffrn_measurement_method 'CCD rotation images, thin slices'
_diffrn_radiation_monochromator graphite
_diffrn_radiation_probe x-ray
_diffrn_radiation_type MoK\a
_diffrn_radiation_wavelength 0.71073
_diffrn_reflns_av_R_equivalents 0.0538
_diffrn_reflns_av_unetI/netI 0.0491
_diffrn_reflns_limit_h_max 13
_diffrn_reflns_limit_h_min -14
_diffrn_reflns_limit_k_max 30
_diffrn_reflns_limit_k_min -30
_diffrn_reflns_limit_l_max 29
_diffrn_reflns_limit_l_min -29
_diffrn_reflns_number 63479
_diffrn_reflns_theta_full 27.48
_diffrn_reflns_theta_max 27.48
_diffrn_reflns_theta_min 3.48
_exptl_absorpt_coefficient_mu 0.248
_exptl_absorpt_correction_T_max 0.940
_exptl_absorpt_correction_T_min 0.870
_exptl_absorpt_correction_type multi-scan
_exptl_absorpt_process_details
;
[Sheldrick, G.M. (2002). SADABS Bruker AXS Inc., Madison, Wisconsin, USA]
;
_exptl_crystal_colour yellow
_exptl_crystal_density_diffrn 1.16
_exptl_crystal_density_method 'not measured'
_exptl_crystal_description prism
_exptl_crystal_F_000 2220
_exptl_crystal_size_max 0.52
_exptl_crystal_size_mid 0.3
_exptl_crystal_size_min 0.25
_refine_diff_density_max 0.528
_refine_diff_density_min -0.687
_refine_diff_density_rms 0.06
_refine_ls_extinction_method none
_refine_ls_goodness_of_fit_ref 1.122
_refine_ls_hydrogen_treatment mixed
_refine_ls_matrix_type full
_refine_ls_number_parameters 565
_refine_ls_number_reflns 13476
_refine_ls_number_restraints 0
_refine_ls_restrained_S_all 1.122
_refine_ls_R_factor_all 0.0753
_refine_ls_R_factor_gt 0.0634
_refine_ls_shift/su_max 0.008
_refine_ls_shift/su_mean 0.001
_refine_ls_structure_factor_coef Fsqd
_refine_ls_weighting_details 'calc w=1/[\s^2^(Fo^2^)+(0.0167P)^2^+8.1396P] where P=(Fo^2^+2Fc^2^)/3'
_refine_ls_weighting_scheme calc
_refine_ls_wR_factor_gt 0.1133
_refine_ls_wR_factor_ref 0.1187
_reflns_number_gt 11736
_reflns_number_total 13476
_reflns_threshold_expression >2sigma(I)
_cod_data_source_file b920283h.txt
_cod_data_source_block complex4
_cod_original_sg_symbol_H-M 'P 21/n'
_cod_database_code 7024695

loop_
_symmetry_equiv_pos_as_xyz
'x, y, z'
'-x+1/2, y+1/2, -z+1/2'
'-x, -y, -z'
'x-1/2, -y-1/2, z-1/2'

loop_
_atom_site_label
_atom_site_type_symbol
_atom_site_fract_x
_atom_site_fract_y
_atom_site_fract_z
_atom_site_U_iso_or_equiv
_atom_site_adp_type
_atom_site_occupancy
_atom_site_symmetry_multiplicity
_atom_site_calc_flag
_atom_site_refinement_flags
_atom_site_disorder_assembly
_atom_site_disorder_group
Sc1 Sc 0.53122(4) 0.173728(17) 0.805469(17) 0.01343(9) Uani 1 1 d . . .
O3 O 0.68370(14) 0.22816(7) 0.78899(6) 0.0174(3) Uani 1 1 d . B .
C31 C 0.7866(2) 0.22768(11) 0.83273(10) 0.0222(5) Uani 1 1 d . . .
H31A H 0.8286 0.1905 0.8322 0.027 Uiso 1 1 calc R B .
H31B H 0.7605 0.2344 0.8731 0.027 Uiso 1 1 calc R . .
C32 C 0.8657(3) 0.27446(17) 0.81510(18) 0.0664(12) Uani 1 1 d . B .
H32A H 0.8571 0.3081 0.841 0.08 Uiso 1 1 calc R . .
H32B H 0.9502 0.2619 0.8189 0.08 Uiso 1 1 calc R . .
C33 C 0.8316(3) 0.28916(16) 0.75448(14) 0.0529(10) Uani 1 1 d . . .
H33A H 0.8867 0.2711 0.7277 0.064 Uiso 1 1 calc R B .
H33B H 0.8348 0.3311 0.7491 0.064 Uiso 1 1 calc R . .
C34 C 0.7060(2) 0.26779(10) 0.74062(10) 0.0216(5) Uani 1 1 d . B .
H34A H 0.6482 0.2998 0.7394 0.026 Uiso 1 1 calc R . .
H34B H 0.6992 0.2479 0.7019 0.026 Uiso 1 1 calc R . .
N1 N 0.42116(16) 0.10958(8) 0.85687(8) 0.0153(4) Uani 1 1 d . B .
O1 O 0.64586(13) 0.10728(6) 0.80289(6) 0.0161(3) Uani 1 1 d . B .
C2 C 0.60881(19) 0.05655(9) 0.78059(9) 0.0154(4) Uani 1 1 d . . .
C3 C 0.6764(2) 0.02862(10) 0.73659(10) 0.0183(5) Uani 1 1 d . A .
C4 C 0.6300(2) -0.02080(10) 0.71163(10) 0.0206(5) Uani 1 1 d . . .
H4 H 0.6746 -0.0399 0.6834 0.025 Uiso 1 1 calc R B .
C10 C 0.5191(2) -0.04498(10) 0.72568(10) 0.0189(5) Uani 1 1 d . B .
C5 C 0.4697(2) -0.09331(10) 0.69518(11) 0.0246(5) Uani 1 1 d . . .
H5 H 0.5131 -0.1109 0.6655 0.03 Uiso 1 1 calc R B .
C6 C 0.3611(2) -0.11521(11) 0.70755(11) 0.0272(6) Uani 1 1 d . B .
H6 H 0.3294 -0.1477 0.6868 0.033 Uiso 1 1 calc R . .
C7 C 0.2970(2) -0.08890(10) 0.75164(12) 0.0265(5) Uani 1 1 d . . .
H7 H 0.2209 -0.1035 0.7599 0.032 Uiso 1 1 calc R B .
C8 C 0.3428(2) -0.04255(10) 0.78281(11) 0.0222(5) Uani 1 1 d . B .
H8 H 0.2982 -0.0259 0.8126 0.027 Uiso 1 1 calc R . .
C9 C 0.4558(2) -0.01912(9) 0.77116(10) 0.0168(4) Uani 1 1 d . . .
C1 C 0.50591(19) 0.03094(9) 0.80042(9) 0.0155(4) Uani 1 1 d . B .
C11 C 0.45196(19) 0.05327(9) 0.85404(10) 0.0163(4) Uani 1 1 d . . .
C12 C 0.4362(2) 0.01619(10) 0.90098(10) 0.0199(5) Uani 1 1 d . B .
H12 H 0.4579 -0.0229 0.8981 0.024 Uiso 1 1 calc R . .
C13 C 0.3890(2) 0.03643(10) 0.95182(10) 0.0228(5) Uani 1 1 d . . .
H13 H 0.3825 0.0121 0.985 0.027 Uiso 1 1 calc R B .
Si1 Si 0.82419(6) 0.05567(3) 0.71197(3) 0.02123(14) Uani 1 1 d . . .
C42 C 0.8237(2) 0.13406(10) 0.69710(12) 0.0295(6) Uani 1 1 d . A .
H42A H 0.9015 0.1455 0.6837 0.044 Uiso 1 1 calc R . .
H42B H 0.8088 0.1547 0.7335 0.044 Uiso 1 1 calc R . .
H42C H 0.7607 0.1431 0.6663 0.044 Uiso 1 1 calc R . .
C41 C 0.8522(3) 0.02064(12) 0.63955(11) 0.0322(6) Uani 1 1 d . A .
H41A H 0.7861 0.0294 0.6103 0.048 Uiso 1 1 calc R . .
H41B H 0.8579 -0.0208 0.6451 0.048 Uiso 1 1 calc R . .
H41C H 0.9272 0.035 0.6254 0.048 Uiso 1 1 calc R . .
C43A C 0.9491(2) 0.03483(11) 0.76918(12) 0.0287(6) Uani 0.533(6) 1 d P A 1
C44A C 0.9300(5) -0.0266(3) 0.7867(3) 0.0362(10) Uani 0.533(6) 1 d P A 1
H44A H 0.998 -0.0395 0.813 0.054 Uiso 0.533(6) 1 calc PR A 1
H44B H 0.9234 -0.0505 0.7511 0.054 Uiso 0.533(6) 1 calc PR A 1
H44C H 0.8563 -0.0296 0.8074 0.054 Uiso 0.533(6) 1 calc PR A 1
C45A C 1.0659(5) 0.0402(3) 0.7356(3) 0.0362(10) Uani 0.533(6) 1 d P A 1
H45A H 1.0733 0.0792 0.7208 0.054 Uiso 0.533(6) 1 calc PR A 1
H45B H 1.0623 0.0134 0.7022 0.054 Uiso 0.533(6) 1 calc PR A 1
H45C H 1.1353 0.0311 0.7627 0.054 Uiso 0.533(6) 1 calc PR A 1
C46A C 0.9501(5) 0.0758(3) 0.8183(2) 0.0362(10) Uani 0.533(6) 1 d P A 1
H46A H 0.8708 0.0769 0.834 0.054 Uiso 0.533(6) 1 calc PR A 1
H46B H 0.9705 0.1138 0.804 0.054 Uiso 0.533(6) 1 calc PR A 1
H46C H 1.0096 0.064 0.8497 0.054 Uiso 0.533(6) 1 calc PR A 1
C43B C 0.9491(2) 0.03483(11) 0.76918(12) 0.0287(6) Uani 0.467(6) 1 d P A 2
C44B C 0.9797(6) -0.0297(3) 0.7692(3) 0.0329(11) Uani 0.467(6) 1 d P A 2
H44D H 1.0181 -0.0393 0.7329 0.049 Uiso 0.467(6) 1 calc PR A 2
H44E H 0.9061 -0.052 0.771 0.049 Uiso 0.467(6) 1 calc PR A 2
H44F H 1.0343 -0.0386 0.8037 0.049 Uiso 0.467(6) 1 calc PR A 2
C45B C 1.0694(5) 0.0677(3) 0.7659(3) 0.0329(11) Uani 0.467(6) 1 d P A 2
H45D H 1.13 0.051 0.794 0.049 Uiso 0.467(6) 1 calc PR A 2
H45E H 1.0576 0.1079 0.776 0.049 Uiso 0.467(6) 1 calc PR A 2
H45F H 1.0961 0.065 0.7257 0.049 Uiso 0.467(6) 1 calc PR A 2
C46B C 0.9136(5) 0.0461(3) 0.8366(3) 0.0329(11) Uani 0.467(6) 1 d P A 2
H46D H 0.9823 0.0374 0.8644 0.049 Uiso 0.467(6) 1 calc PR A 2
H46E H 0.8462 0.0214 0.8452 0.049 Uiso 0.467(6) 1 calc PR A 2
H46F H 0.8907 0.0861 0.841 0.049 Uiso 0.467(6) 1 calc PR A 2
O2 O 0.50810(13) 0.22266(6) 0.87658(6) 0.0162(3) Uani 1 1 d . B .
C22 C 0.40193(19) 0.23336(9) 0.89866(9) 0.0153(4) Uani 1 1 d . . .
C23 C 0.3713(2) 0.29130(9) 0.91399(9) 0.0164(4) Uani 1 1 d . B .
C24 C 0.2586(2) 0.30085(10) 0.93285(9) 0.0181(5) Uani 1 1 d . . .
H24 H 0.2376 0.3387 0.9429 0.022 Uiso 1 1 calc R B .
C30 C 0.1720(2) 0.25704(10) 0.93802(9) 0.0172(4) Uani 1 1 d . B .
C25 C 0.0563(2) 0.26933(11) 0.95651(10) 0.0216(5) Uani 1 1 d . . .
H25 H 0.0355 0.3076 0.9652 0.026 Uiso 1 1 calc R B .
C26 C -0.0258(2) 0.22651(11) 0.96192(10) 0.0241(5) Uani 1 1 d . B .
H26 H -0.1021 0.235 0.9755 0.029 Uiso 1 1 calc R . .
C27 C 0.0035(2) 0.16998(11) 0.94737(10) 0.0239(5) Uani 1 1 d . . .
H27 H -0.0544 0.1406 0.9498 0.029 Uiso 1 1 calc R B .
C28 C 0.1152(2) 0.15694(11) 0.92966(11) 0.0229(5) Uani 1 1 d . B .
H28 H 0.1331 0.1186 0.9199 0.027 Uiso 1 1 calc R . .
C29 C 0.2043(2) 0.19965(10) 0.92567(10) 0.0184(5) Uani 1 1 d . . .
C21 C 0.3234(2) 0.18836(10) 0.90825(10) 0.0174(5) Uani 1 1 d . B .
C15 C 0.36589(19) 0.12844(10) 0.90535(10) 0.0172(5) Uani 1 1 d . . .
C14 C 0.3515(2) 0.09240(10) 0.95372(10) 0.0209(5) Uani 1 1 d . B .
H14 H 0.3159 0.1065 0.9877 0.025 Uiso 1 1 calc R . .
Si2 Si 0.47986(6) 0.35294(3) 0.91484(3) 0.01831(14) Uani 1 1 d . . .
C51 C 0.3926(2) 0.42155(10) 0.91574(12) 0.0286(6) Uani 1 1 d . B .
H51A H 0.4479 0.454 0.916 0.043 Uiso 1 1 calc R . .
H51B H 0.3476 0.4228 0.9513 0.043 Uiso 1 1 calc R . .
H51C H 0.337 0.4235 0.8804 0.043 Uiso 1 1 calc R . .
C52 C 0.5667(2) 0.35249(10) 0.84716(11) 0.0256(5) Uani 1 1 d . B .
H52A H 0.5115 0.3561 0.8118 0.038 Uiso 1 1 calc R . .
H52B H 0.611 0.3166 0.8454 0.038 Uiso 1 1 calc R . .
H52C H 0.6229 0.3846 0.8489 0.038 Uiso 1 1 calc R . .
C53 C 0.5837(2) 0.34874(12) 0.98510(11) 0.0272(6) Uani 1 1 d . B .
C56 C 0.6420(3) 0.28953(15) 0.99125(14) 0.0517(9) Uani 1 1 d . . .
H56A H 0.6941 0.2881 1.0278 0.078 Uiso 1 1 calc R B .
H56B H 0.6893 0.2824 0.9572 0.078 Uiso 1 1 calc R . .
H56C H 0.5796 0.2603 0.9926 0.078 Uiso 1 1 calc R . .
C55 C 0.6818(3) 0.39452(18) 0.98384(16) 0.0698(13) Uani 1 1 d . . .
H55A H 0.6448 0.4324 0.981 0.105 Uiso 1 1 calc R B .
H55B H 0.7288 0.3882 0.9495 0.105 Uiso 1 1 calc R . .
H55C H 0.7343 0.3922 1.0203 0.105 Uiso 1 1 calc R . .
C54 C 0.5120(3) 0.35789(15) 1.03943(12) 0.0468(8) Uani 1 1 d . . .
H54A H 0.4473 0.3297 1.0393 0.07 Uiso 1 1 calc R B .
H54B H 0.478 0.3964 1.0383 0.07 Uiso 1 1 calc R . .
H54C H 0.5648 0.3533 1.0755 0.07 Uiso 1 1 calc R . .
N61 N 0.42342(18) 0.19171(9) 0.73072(9) 0.0235(4) Uani 1 1 d . B .
Si4A Si 0.31715(10) 0.24413(4) 0.73243(4) 0.0567(3) Uani 0.652(5) 1 d P B 1
H4SA H 0.351(3) 0.2802(13) 0.7773(13) 0.05 Uiso 0.65 1 d P B 1
C4A1 C 0.1647(4) 0.2099(3) 0.7603(3) 0.066 Uani 0.65 1 d P B 1
H4A1 H 0.1302 0.1834 0.7302 0.099 Uiso 0.652(5) 1 calc PR B 1
H4A2 H 0.1073 0.2404 0.7668 0.099 Uiso 0.652(5) 1 calc PR B 1
H4A3 H 0.183 0.1892 0.7975 0.099 Uiso 0.652(5) 1 calc PR B 1
C4B1 C 0.2711(6) 0.2795(2) 0.6652(2) 0.0642(17) Uani 0.652(5) 1 d P B 1
H4B1 H 0.3403 0.2979 0.6491 0.096 Uiso 0.652(5) 1 calc PR B 1
H4B2 H 0.2108 0.3083 0.6728 0.096 Uiso 0.652(5) 1 calc PR B 1
H4B3 H 0.2368 0.2516 0.6365 0.096 Uiso 0.652(5) 1 calc PR B 1
Si4B Si 0.31715(10) 0.24413(4) 0.73243(4) 0.0567(3) Uani 0.348(5) 1 d P B 2
H4SB H 0.351(3) 0.2802(13) 0.7773(13) 0.05 Uiso 0.35 1 d P B 2
C4A2 C 0.1766(8) 0.2332(5) 0.7063(5) 0.066 Uani 0.35 1 d P B 2
H4A4 H 0.1751 0.2229 0.6642 0.099 Uiso 0.348(5) 1 calc PR B 2
H4A5 H 0.1299 0.2681 0.7108 0.099 Uiso 0.348(5) 1 calc PR B 2
H4A6 H 0.1419 0.202 0.7284 0.099 Uiso 0.348(5) 1 calc PR B 2
C4B2 C 0.3812(12) 0.3052(4) 0.6691(4) 0.0642(17) Uani 0.348(5) 1 d P B 2
H4B4 H 0.3918 0.2859 0.6314 0.096 Uiso 0.348(5) 1 calc PR B 2
H4B5 H 0.4579 0.3211 0.6847 0.096 Uiso 0.348(5) 1 calc PR B 2
H4B6 H 0.3227 0.3361 0.6627 0.096 Uiso 0.348(5) 1 calc PR B 2
Si3 Si 0.43854(6) 0.14789(3) 0.67049(3) 0.02360(15) Uani 1 1 d . B .
H3S H 0.547(3) 0.1151(13) 0.6835(13) 0.05 Uiso 1 1 d . . .
C3A C 0.3121(2) 0.09668(13) 0.65784(12) 0.034 Uani 1 1 d . . .
H3A1 H 0.3062 0.073 0.6932 0.051 Uiso 1 1 calc R B .
H3A2 H 0.3263 0.0722 0.6239 0.051 Uiso 1 1 calc R . .
H3A3 H 0.2374 0.1179 0.6497 0.051 Uiso 1 1 calc R . .
C3B C 0.4655(3) 0.18556(15) 0.59991(13) 0.0453(8) Uani 1 1 d . . .
H3B1 H 0.3939 0.2072 0.5864 0.068 Uiso 1 1 calc R B .
H3B2 H 0.4836 0.1575 0.5697 0.068 Uiso 1 1 calc R . .
H3B3 H 0.5332 0.2118 0.6066 0.068 Uiso 1 1 calc R . .
C101 C 0.7097(3) 0.32244(13) 0.58342(12) 0.039 Uani 1 1 d . . .
H101 H 0.6342 0.3079 0.5689 0.047 Uiso 1 1 calc R . .
C102 C 0.8115(3) 0.29054(12) 0.57812(12) 0.041 Uani 1 1 d . . .
H102 H 0.8061 0.2541 0.5597 0.05 Uiso 1 1 calc R . .
C103 C 0.9212(3) 0.31125(12) 0.59949(12) 0.037 Uani 1 1 d . . .
H103 H 0.9912 0.289 0.596 0.044 Uiso 1 1 calc R . .
C104 C 0.9297(3) 0.36448(12) 0.62604(11) 0.032 Uani 1 1 d . . .
H104 H 1.0056 0.3788 0.6405 0.038 Uiso 1 1 calc R . .
C105 C 0.8280(3) 0.39691(12) 0.63162(11) 0.032 Uani 1 1 d . . .
H105 H 0.8337 0.4333 0.6501 0.038 Uiso 1 1 calc R . .
C106 C 0.7176(3) 0.37591(13) 0.61007(11) 0.034 Uani 1 1 d . . .
H106 H 0.6474 0.3981 0.6135 0.041 Uiso 1 1 calc R . .
C111 C 0.7359(2) 0.06967(14) 0.94652(13) 0.04 Uani 1 1 d . . .
H111 H 0.7071 0.0639 0.9065 0.049 Uiso 1 1 calc R . .
C112 C 0.8219(3) 0.03312(14) 0.97268(15) 0.045 Uani 1 1 d . . .
H112 H 0.8515 0.0023 0.9507 0.054 Uiso 1 1 calc R . .
C113 C 0.8639(3) 0.04181(15) 1.03070(15) 0.05 Uani 1 1 d . . .
H113 H 0.9226 0.0169 1.0488 0.06 Uiso 1 1 calc R . .
C114 C 0.8211(3) 0.08644(17) 1.06241(14) 0.053 Uani 1 1 d . . .
H114 H 0.8506 0.0924 1.1023 0.064 Uiso 1 1 calc R . .
C115 C 0.7348(3) 0.12290(16) 1.03648(15) 0.049 Uani 1 1 d . . .
H115 H 0.7053 0.1537 1.0586 0.059 Uiso 1 1 calc R . .
C116 C 0.6920(2) 0.11431(15) 0.97856(14) 0.042 Uani 1 1 d . . .
H116 H 0.6327 0.139 0.9607 0.051 Uiso 1 1 calc R . .
C122 C 0.5253(3) 0.01948(15) 0.55729(13) 0.046 Uani 1 1 d . . .
H122 H 0.5428 0.0329 0.5966 0.055 Uiso 1 1 calc R . .
C123 C 0.4393(3) -0.02204(15) 0.54597(13) 0.046 Uani 1 1 d . . .
H123 H 0.3975 -0.0372 0.5775 0.055 Uiso 1 1 calc R . .
C121 C 0.5861(3) 0.04160(15) 0.51105(14) 0.047 Uani 1 1 d . . .
H121 H 0.6452 0.0702 0.5187 0.056 Uiso 1 1 calc R . .

loop_
_atom_site_aniso_label
_atom_site_aniso_U_11
_atom_site_aniso_U_22
_atom_site_aniso_U_33
_atom_site_aniso_U_23
_atom_site_aniso_U_13
_atom_site_aniso_U_12
Sc1 0.0120(2) 0.0139(2) 0.01453(18) 0.00140(16) 0.00197(15) 0.00024(16)
O3 0.0175(8) 0.0185(8) 0.0163(7) 0.0039(6) 0.0015(6) -0.0024(6)
C31 0.0183(12) 0.0271(13) 0.0207(11) 0.0017(10) -0.0017(9) -0.0020(10)
C32 0.041(2) 0.071(3) 0.082(3) 0.047(2) -0.0266(19) -0.0361(18)
C33 0.048(2) 0.072(2) 0.0377(16) 0.0220(16) -0.0045(15) -0.0390(18)
C34 0.0253(13) 0.0211(12) 0.0192(11) 0.0072(9) 0.0066(10) -0.0021(10)
N1 0.0128(9) 0.0155(9) 0.0179(9) 0.0009(7) 0.0033(7) -0.0010(7)
O1 0.0142(8) 0.0154(8) 0.0189(7) -0.0002(6) 0.0031(6) 0.0002(6)
C2 0.0159(11) 0.0149(11) 0.0150(10) 0.0018(8) -0.0011(8) 0.0006(8)
C3 0.0187(12) 0.0172(11) 0.0195(11) 0.0027(9) 0.0043(9) 0.0025(9)
C4 0.0248(13) 0.0185(11) 0.0191(11) 0.0015(9) 0.0044(10) 0.0050(10)
C10 0.0209(12) 0.0159(11) 0.0195(11) 0.0015(9) -0.0015(9) 0.0030(9)
C5 0.0296(14) 0.0190(12) 0.0244(12) -0.0029(10) -0.0032(10) 0.0035(10)
C6 0.0274(14) 0.0197(12) 0.0330(13) -0.0019(11) -0.0082(11) -0.0010(10)
C7 0.0195(12) 0.0207(12) 0.0388(14) 0.0027(11) -0.0031(11) -0.0031(10)
C8 0.0202(12) 0.0181(12) 0.0285(12) 0.0019(10) 0.0019(10) 0.0031(9)
C9 0.0167(11) 0.0137(11) 0.0196(10) 0.0034(9) -0.0006(9) 0.0045(8)
C1 0.0161(11) 0.0136(10) 0.0168(10) 0.0024(8) 0.0010(9) 0.0013(8)
C11 0.0118(10) 0.0161(11) 0.0213(11) 0.0003(9) 0.0037(9) -0.0017(8)
C12 0.0192(12) 0.0161(11) 0.0249(11) 0.0037(9) 0.0038(10) -0.0005(9)
C13 0.0235(13) 0.0220(12) 0.0238(12) 0.0066(10) 0.0083(10) -0.0025(10)
Si1 0.0219(3) 0.0174(3) 0.0258(3) 0.0012(3) 0.0122(3) 0.0025(3)
C42 0.0285(14) 0.0217(13) 0.0404(15) 0.0012(11) 0.0166(12) 0.0013(10)
C41 0.0413(16) 0.0282(14) 0.0295(13) 0.0026(11) 0.0193(12) 0.0054(12)
C43A 0.0209(13) 0.0279(14) 0.0383(14) 0.0023(11) 0.0099(11) 0.0020(10)
C44A 0.0239(17) 0.047(2) 0.0369(19) 0.0048(15) -0.0025(14) 0.0047(14)
C45A 0.0239(17) 0.047(2) 0.0369(19) 0.0048(15) -0.0025(14) 0.0047(14)
C46A 0.0239(17) 0.047(2) 0.0369(19) 0.0048(15) -0.0025(14) 0.0047(14)
C43B 0.0209(13) 0.0279(14) 0.0383(14) 0.0023(11) 0.0099(11) 0.0020(10)
C44B 0.0226(19) 0.038(2) 0.038(2) 0.0040(16) 0.0008(15) 0.0039(15)
C45B 0.0226(19) 0.038(2) 0.038(2) 0.0040(16) 0.0008(15) 0.0039(15)
C46B 0.0226(19) 0.038(2) 0.038(2) 0.0040(16) 0.0008(15) 0.0039(15)
O2 0.0130(8) 0.0181(8) 0.0180(7) -0.0003(6) 0.0043(6) -0.0003(6)
C22 0.0139(11) 0.0195(11) 0.0127(9) -0.0003(8) 0.0010(8) 0.0019(9)
C23 0.0166(11) 0.0174(11) 0.0150(10) -0.0001(9) 0.0004(9) 0.0007(9)
C24 0.0199(12) 0.0178(11) 0.0163(10) -0.0027(9) -0.0008(9) 0.0019(9)
C30 0.0147(11) 0.0213(12) 0.0153(10) -0.0013(9) -0.0004(9) 0.0016(9)
C25 0.0191(12) 0.0276(13) 0.0183(11) -0.0043(10) 0.0026(9) 0.0048(10)
C26 0.0148(12) 0.0364(14) 0.0214(11) -0.0032(10) 0.0040(9) 0.0026(10)
C27 0.0167(12) 0.0322(14) 0.0233(11) -0.0042(10) 0.0042(10) -0.0053(10)
C28 0.0178(12) 0.0234(12) 0.0281(12) -0.0057(10) 0.0062(10) -0.0034(10)
C29 0.0145(11) 0.0228(12) 0.0181(10) -0.0019(9) 0.0034(9) 0.0000(9)
C21 0.0175(11) 0.0173(11) 0.0179(10) -0.0011(9) 0.0040(9) 0.0003(9)
C15 0.0125(11) 0.0176(11) 0.0221(11) -0.0009(9) 0.0051(9) -0.0024(8)
C14 0.0206(12) 0.0213(12) 0.0221(11) 0.0015(9) 0.0102(10) -0.0011(9)
Si2 0.0188(3) 0.0167(3) 0.0196(3) -0.0018(2) 0.0027(3) -0.0012(2)
C51 0.0287(14) 0.0193(12) 0.0387(14) -0.0015(11) 0.0084(12) -0.0008(10)
C52 0.0330(14) 0.0180(12) 0.0269(12) -0.0013(10) 0.0101(11) -0.0040(10)
C53 0.0252(13) 0.0333(14) 0.0222(12) -0.0030(11) -0.0031(10) -0.0059(11)
C56 0.050(2) 0.066(2) 0.0357(16) -0.0105(16) -0.0210(15) 0.0258(17)
C55 0.063(2) 0.091(3) 0.051(2) 0.012(2) -0.0240(19) -0.053(2)
C54 0.053(2) 0.064(2) 0.0229(13) -0.0074(14) -0.0008(14) 0.0050(17)
N61 0.0222(11) 0.0224(11) 0.0251(10) 0.0041(8) -0.0050(9) -0.0002(8)
Si4A 0.0649(7) 0.0438(5) 0.0546(6) -0.0253(5) -0.0435(5) 0.0333(5)
C4A1 0.018 0.1 0.08 -0.046 -0.007 0.014
C4B1 0.099(4) 0.041(3) 0.047(3) -0.008(2) -0.032(3) 0.040(3)
Si4B 0.0649(7) 0.0438(5) 0.0546(6) -0.0253(5) -0.0435(5) 0.0333(5)
C4A2 0.018 0.1 0.08 -0.046 -0.007 0.014
C4B2 0.099(4) 0.041(3) 0.047(3) -0.008(2) -0.032(3) 0.040(3)
Si3 0.0215(3) 0.0308(4) 0.0185(3) 0.0062(3) 0.0016(3) -0.0001(3)
C3A 0.032 0.043 0.026 -0.007 0.001 -0.006
C3B 0.0504(19) 0.055(2) 0.0316(15) 0.0189(14) 0.0128(14) 0.0051(16)
C101 0.048 0.043 0.025 0.007 -0.007 -0.022
C102 0.069 0.027 0.027 -0.003 -0.004 -0.009
C103 0.048 0.032 0.03 -0.001 0.005 0.002
C104 0.037 0.029 0.028 0.002 0.002 -0.008
C105 0.04 0.026 0.028 -0.003 0.001 -0.008
C106 0.037 0.039 0.027 0.003 0.002 -0.006
C111 0.024 0.062 0.034 0.019 -0.004 -0.018
C112 0.031 0.044 0.06 0.015 0.003 -0.013
C113 0.03 0.058 0.06 0.029 -0.009 -0.004
C114 0.038 0.082 0.037 0.019 -0.012 -0.015
C115 0.035 0.068 0.045 0.007 0.003 -0.005
C116 0.021 0.061 0.045 0.02 -0.001 -0.006
C122 0.044 0.067 0.026 0 0.001 0.008
C123 0.042 0.066 0.03 0.013 0.007 0.01
C121 0.043 0.056 0.041 0.006 0.001 0

loop_
_atom_type_symbol
_atom_type_description
_atom_type_scat_dispersion_real
_atom_type_scat_dispersion_imag
_atom_type_scat_source
C C 0.0033 0.0016 'International Tables Vol C Tables 4.2.6.8 and 6.1.1.4'
H H 0 0 'International Tables Vol C Tables 4.2.6.8 and 6.1.1.4'
N N 0.0061 0.0033 'International Tables Vol C Tables 4.2.6.8 and 6.1.1.4'
Si Si 0.0817 0.0704 'International Tables Vol C Tables 4.2.6.8 and 6.1.1.4'
Sc Sc 0.2519 0.3716 'International Tables Vol C Tables 4.2.6.8 and 6.1.1.4'
O O 0.0106 0.006 'International Tables Vol C Tables 4.2.6.8 and 6.1.1.4'

loop_
_geom_angle_atom_site_label_1
_geom_angle_atom_site_label_2
_geom_angle_atom_site_label_3
_geom_angle
_geom_angle_site_symmetry_1
O2 Sc1 O1 125.51(6) .
O2 Sc1 N61 116.21(7) .
O1 Sc1 N61 118.23(7) .
O2 Sc1 O3 87.13(6) .
O1 Sc1 O3 86.44(6) .
N61 Sc1 O3 99.33(7) .
O2 Sc1 N1 82.22(6) .
O1 Sc1 N1 82.91(6) .
N61 Sc1 N1 104.12(7) .
O3 Sc1 N1 156.54(6) .
O2 Sc1 Si3 144.88(5) .
O1 Sc1 Si3 89.51(5) .
N61 Sc1 Si3 28.72(6) .
O3 Sc1 Si3 98.77(4) .
N1 Sc1 Si3 101.97(5) .
O2 Sc1 Si4A 89.17(5) .
O1 Sc1 Si4A 145.15(5) .
N61 Sc1 Si4A 27.06(6) .
O3 Sc1 Si4A 100.07(5) .
N1 Sc1 Si4A 100.60(5) .
Si3 Sc1 Si4A 55.72(2) .
C31 O3 C34 109.90(16) .
C31 O3 Sc1 117.91(12) .
C34 O3 Sc1 132.19(13) .
O3 C31 C32 105.7(2) .
O3 C31 H31A 110.6 .
C32 C31 H31A 110.6 .
O3 C31 H31B 110.6 .
C32 C31 H31B 110.6 .
H31A C31 H31B 108.7 .
C33 C32 C31 108.0(3) .
C33 C32 H32A 110.1 .
C31 C32 H32A 110.1 .
C33 C32 H32B 110.1 .
C31 C32 H32B 110.1 .
H32A C32 H32B 108.4 .
C32 C33 C34 107.5(2) .
C32 C33 H33A 110.2 .
C34 C33 H33A 110.2 .
C32 C33 H33B 110.2 .
C34 C33 H33B 110.2 .
H33A C33 H33B 108.5 .
O3 C34 C33 105.10(19) .
O3 C34 H34A 110.7 .
C33 C34 H34A 110.7 .
O3 C34 H34B 110.7 .
C33 C34 H34B 110.7 .
H34A C34 H34B 108.8 .
C11 N1 C15 118.62(18) .
C11 N1 Sc1 117.33(13) .
C15 N1 Sc1 118.72(14) .
C2 O1 Sc1 120.71(13) .
O1 C2 C1 119.85(19) .
O1 C2 C3 119.59(19) .
C1 C2 C3 120.6(2) .
C4 C3 C2 117.5(2) .
C4 C3 Si1 118.35(17) .
C2 C3 Si1 124.16(17) .
C3 C4 C10 123.7(2) .
C3 C4 H4 118.1 .
C10 C4 H4 118.1 .
C5 C10 C4 121.8(2) .
C5 C10 C9 119.6(2) .
C4 C10 C9 118.6(2) .
C6 C5 C10 121.5(2) .
C6 C5 H5 119.3 .
C10 C5 H5 119.3 .
C5 C6 C7 119.0(2) .
C5 C6 H6 120.5 .
C7 C6 H6 120.5 .
C8 C7 C6 121.1(2) .
C8 C7 H7 119.4 .
C6 C7 H7 119.4 .
C7 C8 C9 121.0(2) .
C7 C8 H8 119.5 .
C9 C8 H8 119.5 .
C8 C9 C10 117.7(2) .
C8 C9 C1 123.5(2) .
C10 C9 C1 118.7(2) .
C2 C1 C9 120.3(2) .
C2 C1 C11 120.1(2) .
C9 C1 C11 119.55(19) .
N1 C11 C12 121.4(2) .
N1 C11 C1 119.75(19) .
C12 C11 C1 118.8(2) .
C13 C12 C11 119.8(2) .
C13 C12 H12 120.1 .
C11 C12 H12 120.1 .
C14 C13 C12 119.2(2) .
C14 C13 H13 120.4 .
C12 C13 H13 120.4 .
C42 Si1 C41 105.74(12) .
C42 Si1 C3 113.01(11) .
C41 Si1 C3 108.27(12) .
C42 Si1 C43A 111.56(13) .
C41 Si1 C43A 108.72(12) .
C3 Si1 C43A 109.35(11) .
Si1 C42 H42A 109.5 .
Si1 C42 H42B 109.5 .
H42A C42 H42B 109.5 .
Si1 C42 H42C 109.5 .
H42A C42 H42C 109.5 .
H42B C42 H42C 109.5 .
Si1 C41 H41A 109.5 .
Si1 C41 H41B 109.5 .
H41A C41 H41B 109.5 .
Si1 C41 H41C 109.5 .
H41A C41 H41C 109.5 .
H41B C41 H41C 109.5 .
C46A C43A C44A 114.7(4) .
C46A C43A C45A 110.7(4) .
C44A C43A C45A 110.0(4) .
C46A C43A Si1 108.3(3) .
C44A C43A Si1 108.2(3) .
C45A C43A Si1 104.5(2) .
H44D C44B H44E 109.5 .
H44D C44B H44F 109.5 .
H44E C44B H44F 109.5 .
H45D C45B H45E 109.5 .
H45D C45B H45F 109.5 .
H45E C45B H45F 109.5 .
H46D C46B H46E 109.5 .
H46D C46B H46F 109.5 .
H46E C46B H46F 109.5 .
C22 O2 Sc1 124.81(13) .
O2 C22 C21 119.94(19) .
O2 C22 C23 119.62(19) .
C21 C22 C23 120.41(19) .
C24 C23 C22 117.6(2) .
C24 C23 Si2 118.47(17) .
C22 C23 Si2 123.75(16) .
C23 C24 C30 123.6(2) .
C23 C24 H24 118.2 .
C30 C24 H24 118.2 .
C25 C30 C24 121.3(2) .
C25 C30 C29 119.9(2) .
C24 C30 C29 118.7(2) .
C26 C25 C30 120.7(2) .
C26 C25 H25 119.7 .
C30 C25 H25 119.7 .
C25 C26 C27 119.9(2) .
C25 C26 H26 120.1 .
C27 C26 H26 120.1 .
C28 C27 C26 120.5(2) .
C28 C27 H27 119.7 .
C26 C27 H27 119.7 .
C27 C28 C29 121.4(2) .
C27 C28 H28 119.3 .
C29 C28 H28 119.3 .
C28 C29 C30 117.5(2) .
C28 C29 C21 123.8(2) .
C30 C29 C21 118.6(2) .
C22 C21 C29 120.5(2) .
C22 C21 C15 119.86(19) .
C29 C21 C15 119.4(2) .
N1 C15 C14 121.0(2) .
N1 C15 C21 120.31(19) .
C14 C15 C21 118.71(19) .
C13 C14 C15 119.8(2) .
C13 C14 H14 120.1 .
C15 C14 H14 120.1 .
C52 Si2 C51 108.31(12) .
C52 Si2 C23 111.06(10) .
C51 Si2 C23 108.55(11) .
C52 Si2 C53 111.10(12) .
C51 Si2 C53 108.81(12) .
C23 Si2 C53 108.95(11) .
Si2 C51 H51A 109.5 .
Si2 C51 H51B 109.5 .
H51A C51 H51B 109.5 .
Si2 C51 H51C 109.5 .
H51A C51 H51C 109.5 .
H51B C51 H51C 109.5 .
Si2 C52 H52A 109.5 .
Si2 C52 H52B 109.5 .
H52A C52 H52B 109.5 .
Si2 C52 H52C 109.5 .
H52A C52 H52C 109.5 .
H52B C52 H52C 109.5 .
C54 C53 C56 107.3(2) .
C54 C53 C55 109.5(3) .
C56 C53 C55 109.4(3) .
C54 C53 Si2 109.77(19) .
C56 C53 Si2 110.69(18) .
C55 C53 Si2 110.1(2) .
C53 C56 H56A 109.5 .
C53 C56 H56B 109.5 .
H56A C56 H56B 109.5 .
C53 C56 H56C 109.5 .
H56A C56 H56C 109.5 .
H56B C56 H56C 109.5 .
C53 C55 H55A 109.5 .
C53 C55 H55B 109.5 .
H55A C55 H55B 109.5 .
C53 C55 H55C 109.5 .
H55A C55 H55C 109.5 .
H55B C55 H55C 109.5 .
C53 C54 H54A 109.5 .
C53 C54 H54B 109.5 .
H54A C54 H54B 109.5 .
C53 C54 H54C 109.5 .
H54A C54 H54C 109.5 .
H54B C54 H54C 109.5 .
Si4A N61 Si3 123.48(12) .
Si4A N61 Sc1 119.92(11) .
Si3 N61 Sc1 116.38(11) .
N61 Si4A C4B1 118.4(2) .
N61 Si4A C4A1 109.0(2) .
C4B1 Si4A C4A1 104.5(3) .
C4B1 Si4A Sc1 145.9(2) .
C4A1 Si4A Sc1 104.36(19) .
N61 Si4A H4SA 107.6(13) .
C4B1 Si4A H4SA 113.6(13) .
C4A1 Si4A H4SA 102.4(13) .
Sc1 Si4A H4SA 77.1(13) .
N61 Si4A H4SB 107.6(13) .
C4B1 Si4A H4SB 113.6(13) .
C4A1 Si4A H4SB 102.4(13) .
Sc1 Si4A H4SB 77.1(13) .
H4A4 C4A2 H4A5 109.5 .
H4A4 C4A2 H4A6 109.5 .
H4A5 C4A2 H4A6 109.5 .
H4B4 C4B2 H4B5 109.5 .
H4B4 C4B2 H4B6 109.5 .
H4B5 C4B2 H4B6 109.5 .
N61 Si3 C3A 112.88(11) .
N61 Si3 C3B 115.17(13) .
C3A Si3 C3B 109.87(14) .
C3A Si3 Sc1 117.32(9) .
C3B Si3 Sc1 131.50(12) .
N61 Si3 H3S 106.4(12) .
C3A Si3 H3S 108.0(12) .
C3B Si3 H3S 103.9(12) .
Sc1 Si3 H3S 72.3(12) .
Si3 C3A H3A1 109.5 .
Si3 C3A H3A2 109.5 .
H3A1 C3A H3A2 109.5 .
Si3 C3A H3A3 109.5 .
H3A1 C3A H3A3 109.5 .
H3A2 C3A H3A3 109.5 .
Si3 C3B H3B1 109.5 .
Si3 C3B H3B2 109.5 .
H3B1 C3B H3B2 109.5 .
Si3 C3B H3B3 109.5 .
H3B1 C3B H3B3 109.5 .
H3B2 C3B H3B3 109.5 .
C102 C101 C106 120.0(3) .
C102 C101 H101 120 .
C106 C101 H101 120 .
C101 C102 C103 120.2(3) .
C101 C102 H102 119.9 .
C103 C102 H102 119.9 .
C102 C103 C104 120.2(3) .
C102 C103 H103 119.9 .
C104 C103 H103 119.9 .
C105 C104 C103 120.1(3) .
C105 C104 H104 119.9 .
C103 C104 H104 119.9 .
C104 C105 C106 119.6(3) .
C104 C105 H105 120.2 .
C106 C105 H105 120.2 .
C105 C106 C101 120.0(3) .
C105 C106 H106 120 .
C101 C106 H106 120 .
C116 C111 C112 120.3(3) .
C116 C111 H111 119.9 .
C112 C111 H111 119.9 .
C113 C112 C111 119.7(3) .
C113 C112 H112 120.2 .
C111 C112 H112 120.2 .
C114 C113 C112 120.1(3) .
C114 C113 H113 120 .
C112 C113 H113 120 .
C113 C114 C115 120.4(3) .
C113 C114 H114 119.8 .
C115 C114 H114 119.8 .
C116 C115 C114 119.8(3) .
C116 C115 H115 120.1 .
C114 C115 H115 120.1 .
C115 C116 C111 119.8(3) .
C115 C116 H116 120.1 .
C111 C116 H116 120.1 .
C123 C122 C121 119.8(3) .
C123 C122 H122 120.1 .
C121 C122 H122 120.1 .
C121 C123 C122 120.2(3) 3_656
C121 C123 H123 119.9 3_656
C122 C123 H123 119.9 .
C123 C121 C122 120.0(3) 3_656
C123 C121 H121 120 3_656
C122 C121 H121 120 .

loop_
_geom_bond_atom_site_label_1
_geom_bond_atom_site_label_2
_geom_bond_distance
_geom_bond_site_symmetry_2
Sc1 O2 2.0067(15) .
Sc1 O1 2.0218(15) .
Sc1 N61 2.052(2) .
Sc1 O3 2.1852(16) .
Sc1 N1 2.3094(18) .
Sc1 Si3 3.2130(8) .
Sc1 Si4A 3.2637(9) .
O3 C31 1.466(3) .
O3 C34 1.470(3) .
C31 C32 1.482(4) .
C31 H31A 0.99 .
C31 H31B 0.99 .
C32 C33 1.439(4) .
C32 H32A 0.99 .
C32 H32B 0.99 .
C33 C34 1.506(4) .
C33 H33A 0.99 .
C33 H33B 0.99 .
C34 H34A 0.99 .
C34 H34B 0.99 .
N1 C11 1.366(3) .
N1 C15 1.370(3) .
O1 C2 1.345(3) .
C2 C1 1.401(3) .
C2 C3 1.449(3) .
C3 C4 1.374(3) .
C3 Si1 1.893(2) .
C4 C10 1.423(3) .
C4 H4 0.95 .
C10 C5 1.418(3) .
C10 C9 1.425(3) .
C5 C6 1.368(4) .
C5 H5 0.95 .
C6 C7 1.411(4) .
C6 H6 0.95 .
C7 C8 1.374(3) .
C7 H7 0.95 .
C8 C9 1.422(3) .
C8 H8 0.95 .
C9 C1 1.441(3) .
C1 C11 1.488(3) .
C11 C12 1.392(3) .
C12 C13 1.383(3) .
C12 H12 0.95 .
C13 C14 1.379(3) .
C13 H13 0.95 .
Si1 C42 1.867(3) .
Si1 C41 1.878(3) .
Si1 C43A 1.903(3) .
C42 H42A 0.98 .
C42 H42B 0.98 .
C42 H42C 0.98 .
C41 H41A 0.98 .
C41 H41B 0.98 .
C41 H41C 0.98 .
C43A C46A 1.467(6) .
C43A C44A 1.512(6) .
C43A C45A 1.564(6) .
C44A H44A 0.98 .
C44A H44B 0.98 .
C44A H44C 0.98 .
C45A H45A 0.98 .
C45A H45B 0.98 .
C45A H45C 0.98 .
C46A H46A 0.98 .
C46A H46B 0.98 .
C46A H46C 0.98 .
C44B H44D 0.98 .
C44B H44E 0.98 .
C44B H44F 0.98 .
C45B H45D 0.98 .
C45B H45E 0.98 .
C45B H45F 0.98 .
C46B H46D 0.98 .
C46B H46E 0.98 .
C46B H46F 0.98 .
O2 C22 1.346(2) .
C22 C21 1.400(3) .
C22 C23 1.448(3) .
C23 C24 1.380(3) .
C23 Si2 1.888(2) .
C24 C30 1.422(3) .
C24 H24 0.95 .
C30 C25 1.420(3) .
C30 C29 1.425(3) .
C25 C26 1.372(3) .
C25 H25 0.95 .
C26 C27 1.409(3) .
C26 H26 0.95 .
C27 C28 1.375(3) .
C27 H27 0.95 .
C28 C29 1.421(3) .
C28 H28 0.95 .
C29 C21 1.443(3) .
C21 C15 1.485(3) .
C15 C14 1.400(3) .
C14 H14 0.95 .
Si2 C52 1.870(2) .
Si2 C51 1.882(3) .
Si2 C53 1.906(3) .
C51 H51A 0.98 .
C51 H51B 0.98 .
C51 H51C 0.98 .
C52 H52A 0.98 .
C52 H52B 0.98 .
C52 H52C 0.98 .
C53 C54 1.530(4) .
C53 C56 1.535(4) .
C53 C55 1.537(4) .
C56 H56A 0.98 .
C56 H56B 0.98 .
C56 H56C 0.98 .
C55 H55A 0.98 .
C55 H55B 0.98 .
C55 H55C 0.98 .
C54 H54A 0.98 .
C54 H54B 0.98 .
C54 H54C 0.98 .
N61 Si4A 1.713(2) .
N61 Si3 1.724(2) .
Si4A C4B1 1.777(5) .
Si4A C4A1 2.028(6) .
Si4A H4SA 1.36(3) .
Si4A H4SB 1.36(3) .
C4A1 H4A1 0.98 .
C4A1 H4A2 0.98 .
C4A1 H4A3 0.98 .
C4B1 H4B1 0.98 .
C4B1 H4B2 0.98 .
C4B1 H4B3 0.98 .
C4A2 H4A4 0.98 .
C4A2 H4A5 0.98 .
C4A2 H4A6 0.98 .
C4B2 H4B4 0.98 .
C4B2 H4B5 0.98 .
C4B2 H4B6 0.98 .
Si3 C3A 1.863(3) .
Si3 C3B 1.867(3) .
Si3 H3S 1.45(3) .
C3A H3A1 0.98 .
C3A H3A2 0.98 .
C3A H3A3 0.98 .
C3B H3B1 0.98 .
C3B H3B2 0.98 .
C3B H3B3 0.98 .
C101 C102 1.376(4) .
C101 C106 1.390(4) .
C101 H101 0.95 .
C102 C103 1.377(4) .
C102 H102 0.95 .
C103 C104 1.384(4) .
C103 H103 0.95 .
C104 C105 1.383(4) .
C104 H104 0.95 .
C105 C106 1.388(4) .
C105 H105 0.95 .
C106 H106 0.95 .
C111 C116 1.382(5) .
C111 C112 1.390(4) .
C111 H111 0.95 .
C112 C113 1.378(5) .
C112 H112 0.95 .
C113 C114 1.373(5) .
C113 H113 0.95 .
C114 C115 1.389(5) .
C114 H114 0.95 .
C115 C116 1.378(4) .
C115 H115 0.95 .
C116 H116 0.95 .
C122 C123 1.381(5) .
C122 C121 1.388(4) .
C122 H122 0.95 .
C123 C121 1.380(4) 3_656
C123 H123 0.95 .
C121 C123 1.380(4) 3_656
C121 H121 0.95 .

loop_
_geom_torsion_atom_site_label_1
_geom_torsion_atom_site_label_2
_geom_torsion_atom_site_label_3
_geom_torsion_atom_site_label_4
_geom_torsion
_geom_torsion_site_symmetry_4
O2 Sc1 O3 C31 64.95(15) .
O1 Sc1 O3 C31 -60.91(15) .
N61 Sc1 O3 C31 -178.95(15) .
N1 Sc1 O3 C31 2.1(2) .
Si3 Sc1 O3 C31 -149.87(14) .
Si4A Sc1 O3 C31 153.59(14) .
O2 Sc1 O3 C34 -114.58(18) .
O1 Sc1 O3 C34 119.56(18) .
N61 Sc1 O3 C34 1.51(19) .
N1 Sc1 O3 C34 -177.44(18) .
Si3 Sc1 O3 C34 30.60(18) .
Si4A Sc1 O3 C34 -25.94(18) .
C34 O3 C31 C32 8.4(3) .
Sc1 O3 C31 C32 -171.3(2) .
O3 C31 C32 C33 -17.7(4) .
C31 C32 C33 C34 20.2(4) .
C31 O3 C34 C33 3.6(3) .
Sc1 O3 C34 C33 -176.87(19) .
C32 C33 C34 O3 -14.6(4) .
O2 Sc1 N1 C11 -142.52(16) .
O1 Sc1 N1 C11 -15.09(16) .
N61 Sc1 N1 C11 102.31(16) .
O3 Sc1 N1 C11 -78.8(2) .
Si3 Sc1 N1 C11 72.89(16) .
Si4A Sc1 N1 C11 129.80(15) .
O2 Sc1 N1 C15 11.36(16) .
O1 Sc1 N1 C15 138.79(16) .
N61 Sc1 N1 C15 -103.80(17) .
O3 Sc1 N1 C15 75.1(2) .
Si3 Sc1 N1 C15 -133.22(15) .
Si4A Sc1 N1 C15 -76.31(16) .
O2 Sc1 O1 C2 130.52(14) .
N61 Sc1 O1 C2 -46.88(17) .
O3 Sc1 O1 C2 -145.56(15) .
N1 Sc1 O1 C2 55.38(15) .
Si3 Sc1 O1 C2 -46.75(14) .
Si4A Sc1 O1 C2 -43.01(19) .
Sc1 O1 C2 C1 -50.7(2) .
Sc1 O1 C2 C3 129.89(17) .
O1 C2 C3 C4 -174.9(2) .
C1 C2 C3 C4 5.7(3) .
O1 C2 C3 Si1 5.5(3) .
C1 C2 C3 Si1 -173.95(17) .
C2 C3 C4 C10 1.4(3) .
Si1 C3 C4 C10 -178.98(18) .
C3 C4 C10 C5 174.5(2) .
C3 C4 C10 C9 -4.6(3) .
C4 C10 C5 C6 -177.8(2) .
C9 C10 C5 C6 1.3(4) .
C10 C5 C6 C7 0.1(4) .
C5 C6 C7 C8 -1.2(4) .
C6 C7 C8 C9 0.8(4) .
C7 C8 C9 C10 0.7(3) .
C7 C8 C9 C1 177.0(2) .
C5 C10 C9 C8 -1.7(3) .
C4 C10 C9 C8 177.5(2) .
C5 C10 C9 C1 -178.2(2) .
C4 C10 C9 C1 0.9(3) .
O1 C2 C1 C9 171.24(19) .
C3 C2 C1 C9 -9.3(3) .
O1 C2 C1 C11 -12.4(3) .
C3 C2 C1 C11 167.0(2) .
C8 C9 C1 C2 -170.4(2) .
C10 C9 C1 C2 5.9(3) .
C8 C9 C1 C11 13.2(3) .
C10 C9 C1 C11 -170.5(2) .
C15 N1 C11 C12 -4.7(3) .
Sc1 N1 C11 C12 149.19(17) .
C15 N1 C11 C1 176.61(19) .
Sc1 N1 C11 C1 -29.5(3) .
C2 C1 C11 N1 55.0(3) .
C9 C1 C11 N1 -128.6(2) .
C2 C1 C11 C12 -123.7(2) .
C9 C1 C11 C12 52.7(3) .
N1 C11 C12 C13 -0.3(3) .
C1 C11 C12 C13 178.4(2) .
C11 C12 C13 C14 3.9(4) .
C4 C3 Si1 C42 135.00(19) .
C2 C3 Si1 C42 -45.4(2) .
C4 C3 Si1 C41 18.2(2) .
C2 C3 Si1 C41 -162.15(19) .
C4 C3 Si1 C43A -100.1(2) .
C2 C3 Si1 C43A 79.5(2) .
C42 Si1 C43A C46A 45.2(3) .
C41 Si1 C43A C46A 161.5(3) .
C3 Si1 C43A C46A -80.5(3) .
C42 Si1 C43A C44A 170.0(3) .
C41 Si1 C43A C44A -73.8(3) .
C3 Si1 C43A C44A 44.3(3) .
C42 Si1 C43A C45A -72.8(3) .
C41 Si1 C43A C45A 43.4(3) .
C3 Si1 C43A C45A 161.4(3) .
O1 Sc1 O2 C22 -127.05(16) .
N61 Sc1 O2 C22 50.39(18) .
O3 Sc1 O2 C22 149.38(16) .
N1 Sc1 O2 C22 -51.56(16) .
Si3 Sc1 O2 C22 48.2(2) .
Si4A Sc1 O2 C22 49.26(16) .
Sc1 O2 C22 C21 48.3(3) .
Sc1 O2 C22 C23 -133.50(17) .
O2 C22 C23 C24 175.92(19) .
C21 C22 C23 C24 -5.9(3) .
O2 C22 C23 Si2 -8.6(3) .
C21 C22 C23 Si2 169.52(17) .
C22 C23 C24 C30 0.1(3) .
Si2 C23 C24 C30 -175.58(17) .
C23 C24 C30 C25 -178.7(2) .
C23 C24 C30 C29 2.9(3) .
C24 C30 C25 C26 -179.3(2) .
C29 C30 C25 C26 -0.9(3) .
C30 C25 C26 C27 -1.9(4) .
C25 C26 C27 C28 2.2(4) .
C26 C27 C28 C29 0.2(4) .
C27 C28 C29 C30 -2.9(3) .
C27 C28 C29 C21 179.0(2) .
C25 C30 C29 C28 3.2(3) .
C24 C30 C29 C28 -178.4(2) .
C25 C30 C29 C21 -178.6(2) .
C24 C30 C29 C21 -0.2(3) .
O2 C22 C21 C29 -173.17(19) .
C23 C22 C21 C29 8.7(3) .
O2 C22 C21 C15 11.9(3) .
C23 C22 C21 C15 -166.3(2) .
C28 C29 C21 C22 172.5(2) .
C30 C29 C21 C22 -5.5(3) .
C28 C29 C21 C15 -12.5(3) .
C30 C29 C21 C15 169.4(2) .
C11 N1 C15 C14 6.2(3) .
Sc1 N1 C15 C14 -147.40(18) .
C11 N1 C15 C21 -175.8(2) .
Sc1 N1 C15 C21 30.7(3) .
C22 C21 C15 N1 -52.4(3) .
C29 C21 C15 N1 132.6(2) .
C22 C21 C15 C14 125.7(2) .
C29 C21 C15 C14 -49.3(3) .
C12 C13 C14 C15 -2.5(4) .
N1 C15 C14 C13 -2.6(3) .
C21 C15 C14 C13 179.3(2) .
C24 C23 Si2 C52 -139.39(18) .
C22 C23 Si2 C52 45.2(2) .
C24 C23 Si2 C51 -20.4(2) .
C22 C23 Si2 C51 164.17(18) .
C24 C23 Si2 C53 97.93(19) .
C22 C23 Si2 C53 -77.5(2) .
C52 Si2 C53 C54 171.8(2) .
C51 Si2 C53 C54 52.7(2) .
C23 Si2 C53 C54 -65.5(2) .
C52 Si2 C53 C56 -69.9(2) .
C51 Si2 C53 C56 171.0(2) .
C23 Si2 C53 C56 52.8(2) .
C52 Si2 C53 C55 51.2(3) .
C51 Si2 C53 C55 -67.9(3) .
C23 Si2 C53 C55 173.9(2) .
O2 Sc1 N61 Si4A -2.50(16) .
O1 Sc1 N61 Si4A 175.14(11) .
O3 Sc1 N61 Si4A -93.89(13) .
N1 Sc1 N61 Si4A 85.68(13) .
Si3 Sc1 N61 Si4A 174.9(2) .
O2 Sc1 N61 Si3 -177.37(9) .
O1 Sc1 N61 Si3 0.27(15) .
O3 Sc1 N61 Si3 91.24(12) .
N1 Sc1 N61 Si3 -89.19(12) .
Si4A Sc1 N61 Si3 -174.9(2) .
Si3 N61 Si4A C4B1 -31.9(3) .
Sc1 N61 Si4A C4B1 153.6(3) .
Si3 N61 Si4A C4A1 87.3(2) .
Sc1 N61 Si4A C4A1 -87.2(2) .
Si3 N61 Si4A Sc1 174.5(2) .
O2 Sc1 Si4A N61 177.76(14) .
O1 Sc1 Si4A N61 -7.51(17) .
O3 Sc1 Si4A N61 90.82(14) .
N1 Sc1 Si4A N61 -100.32(14) .
Si3 Sc1 Si4A N61 -2.98(13) .
O2 Sc1 Si4A C4B1 133.6(4) .
O1 Sc1 Si4A C4B1 -51.7(4) .
N61 Sc1 Si4A C4B1 -44.2(4) .
O3 Sc1 Si4A C4B1 46.6(4) .
N1 Sc1 Si4A C4B1 -144.5(4) .
Si3 Sc1 Si4A C4B1 -47.2(4) .
O2 Sc1 Si4A C4A1 -79.36(17) .
O1 Sc1 Si4A C4A1 95.37(18) .
N61 Sc1 Si4A C4A1 102.9(2) .
O3 Sc1 Si4A C4A1 -166.30(17) .
N1 Sc1 Si4A C4A1 2.56(17) .
Si3 Sc1 Si4A C4A1 99.90(16) .
Si4A N61 Si3 C3A -69.27(18) .
Sc1 N61 Si3 C3A 105.40(14) .
Si4A N61 Si3 C3B 58.0(2) .
Sc1 N61 Si3 C3B -127.30(14) .
Si4A N61 Si3 Sc1 -174.7(2) .
O2 Sc1 Si3 N61 4.11(15) .
O1 Sc1 Si3 N61 -179.76(13) .
O3 Sc1 Si3 N61 -93.44(13) .
N1 Sc1 Si3 N61 97.59(13) .
Si4A Sc1 Si3 N61 2.82(12) .
O2 Sc1 Si3 C3A -87.30(14) .
O1 Sc1 Si3 C3A 88.83(12) .
N61 Sc1 Si3 C3A -91.41(16) .
O3 Sc1 Si3 C3A 175.16(12) .
N1 Sc1 Si3 C3A 6.18(12) .
Si4A Sc1 Si3 C3A -88.58(11) .
O2 Sc1 Si3 C3B 78.11(16) .
O1 Sc1 Si3 C3B -105.76(15) .
N61 Sc1 Si3 C3B 74.00(18) .
O3 Sc1 Si3 C3B -19.44(15) .
N1 Sc1 Si3 C3B 171.59(15) .
Si4A Sc1 Si3 C3B 76.82(14) .
C106 C101 C102 C103 0.4(4) .
C101 C102 C103 C104 -0.5(4) .
C102 C103 C104 C105 0.5(4) .
C103 C104 C105 C106 -0.4(4) .
C104 C105 C106 C101 0.4(4) .
C102 C101 C106 C105 -0.4(4) .
C116 C111 C112 C113 -0.4(4) .
C111 C112 C113 C114 -0.1(5) .
C112 C113 C114 C115 0.4(5) .
C113 C114 C115 C116 -0.1(5) .
C114 C115 C116 C111 -0.4(5) .
C112 C111 C116 C115 0.6(4) .
C121 C122 C123 C121 0.1(5) 3_656
C123 C122 C121 C123 -0.1(5) 3_656
